data_4068788
loop_
_publ_author_name
'Arrowsmith, Merle'
'Hill, Michael S.'
'Kociok-K\"ohn, Gabriele'

_publ_section_title
;
 Bis(imidazolin-2-ylidene-1-yl)borate Complexes of the Heavier Alkaline
 Earths: Synthesis and Studies of Catalytic Hydroamination
;
_journal_issue 6
_journal_name_full Organometallics
_journal_page_first 1730
_journal_paper_doi 10.1021/om8010933
_journal_volume 28
_journal_year 2009
_chemical_formula_moiety 'C32 H56 B2 Ca N8 O'
_chemical_formula_sum 'C32 H56 B2 Ca N8 O'
_chemical_formula_weight 630.55
_chemical_name_systematic
;
 ?
;
_space_group_IT_number 61
_symmetry_cell_setting orthorhombic
_symmetry_space_group_name_Hall '-P 2ac 2ab'
_symmetry_space_group_name_H-M 'P b c a'
_atom_sites_solution_hydrogens geom
_atom_sites_solution_primary direct
_atom_sites_solution_secondary difmap
_audit_creation_method SHELXL-97
_cell_angle_alpha 90.00
_cell_angle_beta 90.00
_cell_angle_gamma 90.00
_cell_formula_units_Z 8
_cell_length_a 16.0309(3)
_cell_length_b 19.9759(4)
_cell_length_c 23.0604(5)
_cell_measurement_reflns_used 69480
_cell_measurement_temperature 150(2)
_cell_measurement_theta_max 24.108
_cell_measurement_theta_min 2.910
_cell_volume 7384.7(3)
_computing_cell_refinement 'HKL Scalepack (Otwinski & Minor, 1997)'
_computing_data_collection 'Collect (Nonius BV, 1997-2000)'
_computing_data_reduction
;
 DENZO-SCALEPACK Z. Otwinowski and W. Minor, " 
 Processing of X-ray Diffraction Data Collected in Oscillation Mode ", 
 Methods in Enzymology, Volume 276: Macromolecular Crystallography, 
 part A, p.307-326, 1997,C.W. Carter, Jr. & R. M. Sweet, Eds., Academic Press.
;
_computing_molecular_graphics 'ORTEP3 for Windows - Farrugia, L. J. J. Appl. Crystallogr. 1997, 30, 565'
_computing_publication_material
;
 'WinGX publication routines, Farrugia, 
 L. J., J. Appl. Crystallogr., 1999, 32, 837-838
;
_computing_structure_refinement
;
 SHELXL97 -Program for Crystal Structure Analysis (Release 97-2). 
 Sheldrick, G.M., Instit\"ut f\"ur Anorganische Chemie der Universit\"at, 
 Tammanstrasse 4, D-3400 G\"ottingen, Germany, 1998 
;
_computing_structure_solution
; 
 SIR97- Altomare A., Burla M.C., Camalli M., Cascarano G.L., Giacovazzo C. , 
 Guagliardi A., Moliterni A.G.G., Polidori G.,Spagna R. 
 (1999) J. Appl. Cryst. 32, 115-119
;
_diffrn_ambient_temperature 150(2)
_diffrn_measured_fraction_theta_full 0.989
_diffrn_measured_fraction_theta_max 0.989
_diffrn_measurement_device_type 'Nonius Kappa CCD'
_diffrn_measurement_method '366 1.6 degree images with \w scans'
_diffrn_radiation_monochromator graphite
_diffrn_radiation_source 'fine-focus sealed tube'
_diffrn_radiation_type MoK\a
_diffrn_radiation_wavelength 0.71073
_diffrn_reflns_av_R_equivalents 0.2578
_diffrn_reflns_av_sigmaI/netI 0.0632
_diffrn_reflns_limit_h_max 18
_diffrn_reflns_limit_h_min -18
_diffrn_reflns_limit_k_max 22
_diffrn_reflns_limit_k_min -22
_diffrn_reflns_limit_l_max 26
_diffrn_reflns_limit_l_min -26
_diffrn_reflns_number 92909
_diffrn_reflns_theta_full 24.21
_diffrn_reflns_theta_max 24.21
_diffrn_reflns_theta_min 3.81
_diffrn_standards_decay_% 0
_diffrn_standards_number 0
_exptl_absorpt_coefficient_mu 0.205
_exptl_absorpt_correction_type none
_exptl_crystal_colour colourless
_exptl_crystal_density_diffrn 1.134
_exptl_crystal_density_method 'not measured'
_exptl_crystal_description block
_exptl_crystal_F_000 2736
_exptl_crystal_size_max 0.25
_exptl_crystal_size_mid 0.25
_exptl_crystal_size_min 0.25
_refine_diff_density_max 0.288
_refine_diff_density_min -0.289
_refine_diff_density_rms 0.052
_refine_ls_extinction_method none
_refine_ls_goodness_of_fit_ref 1.066
_refine_ls_hydrogen_treatment mixed
_refine_ls_matrix_type full
_refine_ls_number_parameters 434
_refine_ls_number_reflns 5875
_refine_ls_number_restraints 0
_refine_ls_restrained_S_all 1.066
_refine_ls_R_factor_all 0.1067
_refine_ls_R_factor_gt 0.0609
_refine_ls_shift/su_max 0.000
_refine_ls_shift/su_mean 0.000
_refine_ls_structure_factor_coef Fsqd
_refine_ls_weighting_details 'calc w=1/[\s^2^(Fo^2^)+(0.0332P)^2^+10.5832P] where P=(Fo^2^+2Fc^2^)/3'
_refine_ls_weighting_scheme calc
_refine_ls_wR_factor_gt 0.1191
_refine_ls_wR_factor_ref 0.1410
_reflns_number_gt 3864
_reflns_number_total 5875
_reflns_threshold_expression >2sigma(I)
_cod_data_source_file om8010933_si_002.cif
_cod_data_source_block k08msh48
_cod_database_code 4068788

loop_
_symmetry_equiv_pos_as_xyz
'x, y, z'
'-x+1/2, -y, z+1/2'
'x+1/2, -y+1/2, -z'
'-x, y+1/2, -z+1/2'
'-x, -y, -z'
'x-1/2, y, -z-1/2'
'-x-1/2, y-1/2, z'
'x, -y-1/2, z-1/2'

loop_
_atom_site_label
_atom_site_type_symbol
_atom_site_fract_x
_atom_site_fract_y
_atom_site_fract_z
_atom_site_U_iso_or_equiv
_atom_site_adp_type
_atom_site_occupancy
_atom_site_symmetry_multiplicity
_atom_site_calc_flag
_atom_site_refinement_flags
_atom_site_disorder_assembly
_atom_site_disorder_group
Ca Ca 0.23281(4) 0.10344(4) 0.36804(3) 0.03152(19) Uani 1 1 d . . .
N1 N 0.28526(18) 0.10162(15) 0.50930(12) 0.0367(7) Uani 1 1 d . . .
N2 N 0.31696(19) -0.00147(15) 0.49004(13) 0.0370(7) Uani 1 1 d . . .
N3 N 0.17455(19) 0.19028(14) 0.48775(13) 0.0357(7) Uani 1 1 d . . .
N4 N 0.05702(19) 0.20017(15) 0.44376(12) 0.0346(7) Uani 1 1 d . . .
N5 N 0.15176(18) 0.01177(14) 0.26300(13) 0.0350(7) Uani 1 1 d . . .
N6 N 0.0627(2) -0.02223(15) 0.32629(14) 0.0411(8) Uani 1 1 d . . .
N7 N 0.22711(17) 0.11533(14) 0.22434(12) 0.0331(7) Uani 1 1 d . . .
N8 N 0.22906(18) 0.22210(14) 0.23872(12) 0.0323(7) Uani 1 1 d . . .
B1 B 0.2683(3) 0.1772(2) 0.5001(2) 0.0433(11) Uani 1 1 d . . .
H1A H 0.284(3) 0.204(2) 0.5390(19) 0.063(13) Uiso 1 1 d . . .
H1B H 0.304(2) 0.1928(18) 0.4583(17) 0.044(10) Uiso 1 1 d . . .
B2 B 0.2336(3) 0.0393(2) 0.23613(19) 0.0386(10) Uani 1 1 d . . .
H2A H 0.287(2) 0.0297(16) 0.2705(15) 0.037(10) Uiso 1 1 d . . .
H2B H 0.246(2) 0.0157(17) 0.1935(16) 0.043(10) Uiso 1 1 d . . .
C1 C 0.2918(2) 0.05745(18) 0.46437(15) 0.0331(8) Uani 1 1 d . . .
C2 C 0.3248(3) 0.0072(2) 0.54955(16) 0.0494(11) Uani 1 1 d . . .
H2 H 0.3412 -0.0258 0.5769 0.059 Uiso 1 1 calc R . .
C3 C 0.3048(3) 0.0707(2) 0.56114(17) 0.0496(11) Uani 1 1 d . . .
H3 H 0.3043 0.0910 0.5984 0.060 Uiso 1 1 calc R . .
C4 C 0.1356(2) 0.17498(18) 0.43699(16) 0.0344(9) Uani 1 1 d . . .
C5 C 0.1214(2) 0.22353(18) 0.52437(16) 0.0387(9) Uani 1 1 d . . .
H5 H 0.1343 0.2390 0.5623 0.046 Uiso 1 1 calc R . .
C6 C 0.0481(2) 0.23030(18) 0.49745(16) 0.0393(9) Uani 1 1 d . . .
H6 H -0.0004 0.2516 0.5122 0.047 Uiso 1 1 calc R . .
C7 C 0.1376(2) 0.01015(17) 0.32117(16) 0.0349(8) Uani 1 1 d . . .
C8 C 0.0313(2) -0.0390(2) 0.27274(19) 0.0475(10) Uani 1 1 d . . .
H8 H -0.0198 -0.0614 0.2652 0.057 Uiso 1 1 calc R . .
C9 C 0.0863(2) -0.01762(18) 0.23311(18) 0.0432(10) Uani 1 1 d . . .
H9 H 0.0814 -0.0218 0.1922 0.052 Uiso 1 1 calc R . .
C10 C 0.2253(2) 0.16223(17) 0.26726(15) 0.0314(8) Uani 1 1 d . . .
C11 C 0.2335(2) 0.2127(2) 0.17964(15) 0.0415(9) Uani 1 1 d . . .
H11 H 0.2365 0.2466 0.1508 0.050 Uiso 1 1 calc R . .
C12 C 0.2326(2) 0.1460(2) 0.17080(15) 0.0410(9) Uani 1 1 d . . .
H12 H 0.2353 0.1240 0.1343 0.049 Uiso 1 1 calc R . .
C21 C 0.3413(3) -0.06401(19) 0.45964(17) 0.0421(10) Uani 1 1 d . . .
C22 C 0.3343(3) -0.0534(2) 0.39416(17) 0.0471(10) Uani 1 1 d . . .
H22A H 0.2759 -0.0447 0.3839 0.071 Uiso 1 1 calc R . .
H22B H 0.3537 -0.0936 0.3739 0.071 Uiso 1 1 calc R . .
H22C H 0.3686 -0.0150 0.3827 0.071 Uiso 1 1 calc R . .
C23 C 0.4317(3) -0.0796(2) 0.4742(2) 0.0594(12) Uani 1 1 d . . .
H23A H 0.4675 -0.0433 0.4602 0.089 Uiso 1 1 calc R . .
H23B H 0.4481 -0.1216 0.4554 0.089 Uiso 1 1 calc R . .
H23C H 0.4379 -0.0841 0.5163 0.089 Uiso 1 1 calc R . .
C24 C 0.2832(3) -0.1200(2) 0.4789(2) 0.0591(12) Uani 1 1 d . . .
H24A H 0.2885 -0.1266 0.5208 0.089 Uiso 1 1 calc R . .
H24B H 0.2983 -0.1615 0.4587 0.089 Uiso 1 1 calc R . .
H24C H 0.2255 -0.1080 0.4694 0.089 Uiso 1 1 calc R . .
O O 0.38194(15) 0.12527(14) 0.34960(10) 0.0441(7) Uani 1 1 d . B .
C31 C 0.4450(3) 0.1304(3) 0.3930(2) 0.0760(17) Uani 1 1 d . . .
H31A H 0.4344 0.1706 0.4170 0.091 Uiso 0.50 1 calc PR A 1
H31B H 0.4421 0.0907 0.4187 0.091 Uiso 0.50 1 calc PR A 1
H31C H 0.4712 0.0862 0.4000 0.091 Uiso 0.50 1 calc PR A 2
H31D H 0.4210 0.1468 0.4299 0.091 Uiso 0.50 1 calc PR A 2
C32 C 0.5239(6) 0.1346(6) 0.3695(4) 0.053(3) Uani 0.50 1 d P B 1
H32A H 0.5506 0.0900 0.3669 0.064 Uiso 0.50 1 calc PR B 1
H32B H 0.5600 0.1649 0.3924 0.064 Uiso 0.50 1 calc PR B 1
C32A C 0.5052(6) 0.1769(5) 0.3711(4) 0.047(2) Uani 0.50 1 d P B 2
H32C H 0.5610 0.1684 0.3880 0.056 Uiso 0.50 1 calc PR B 2
H32D H 0.4886 0.2236 0.3799 0.056 Uiso 0.50 1 calc PR B 2
C33 C 0.5054(3) 0.1645(3) 0.30675(19) 0.0692(15) Uani 1 1 d . . .
H33A H 0.5016 0.2140 0.3075 0.083 Uiso 0.50 1 calc PR B 1
H33B H 0.5483 0.1507 0.2783 0.083 Uiso 0.50 1 calc PR B 1
H33C H 0.5116 0.2071 0.2852 0.083 Uiso 0.50 1 calc PR B 2
H33D H 0.5516 0.1342 0.2958 0.083 Uiso 0.50 1 calc PR B 2
C34 C 0.4229(2) 0.1330(2) 0.29426(17) 0.0468(10) Uani 1 1 d . B .
H34A H 0.3895 0.1619 0.2683 0.056 Uiso 1 1 calc R . .
H34B H 0.4306 0.0889 0.2754 0.056 Uiso 1 1 calc R . .
C41 C -0.0129(2) 0.19782(19) 0.40172(17) 0.0402(9) Uani 1 1 d . . .
C42 C -0.0365(3) 0.2694(2) 0.38503(19) 0.0533(11) Uani 1 1 d . . .
H42A H -0.0572 0.2932 0.4193 0.080 Uiso 1 1 calc R . .
H42B H -0.0802 0.2684 0.3553 0.080 Uiso 1 1 calc R . .
H42C H 0.0126 0.2927 0.3698 0.080 Uiso 1 1 calc R . .
C43 C 0.0142(3) 0.1597(2) 0.34725(17) 0.0505(11) Uani 1 1 d . . .
H43A H 0.0619 0.1825 0.3294 0.076 Uiso 1 1 calc R . .
H43B H -0.0321 0.1582 0.3196 0.076 Uiso 1 1 calc R . .
H43C H 0.0303 0.1140 0.3578 0.076 Uiso 1 1 calc R . .
C44 C -0.0863(2) 0.1622(2) 0.43035(19) 0.0511(11) Uani 1 1 d . . .
H44A H -0.0691 0.1173 0.4426 0.077 Uiso 1 1 calc R . .
H44B H -0.1324 0.1586 0.4026 0.077 Uiso 1 1 calc R . .
H44C H -0.1047 0.1879 0.4643 0.077 Uiso 1 1 calc R . .
C61 C 0.0259(3) -0.0468(2) 0.38179(19) 0.0505(11) Uani 1 1 d . . .
C62 C -0.0673(3) -0.0314(3) 0.3826(2) 0.0687(14) Uani 1 1 d . . .
H62A H -0.0758 0.0170 0.3785 0.103 Uiso 1 1 calc R . .
H62B H -0.0913 -0.0465 0.4195 0.103 Uiso 1 1 calc R . .
H62C H -0.0947 -0.0547 0.3505 0.103 Uiso 1 1 calc R . .
C63 C 0.0405(3) -0.1225(2) 0.3846(2) 0.0689(14) Uani 1 1 d . . .
H63A H 0.0145 -0.1439 0.3509 0.103 Uiso 1 1 calc R . .
H63B H 0.0156 -0.1404 0.4202 0.103 Uiso 1 1 calc R . .
H63C H 0.1005 -0.1316 0.3845 0.103 Uiso 1 1 calc R . .
C64 C 0.0689(3) -0.0129(2) 0.43313(19) 0.0562(12) Uani 1 1 d . . .
H64A H 0.1288 -0.0226 0.4320 0.084 Uiso 1 1 calc R . .
H64B H 0.0453 -0.0298 0.4694 0.084 Uiso 1 1 calc R . .
H64C H 0.0603 0.0356 0.4308 0.084 Uiso 1 1 calc R . .
C81 C 0.2326(2) 0.28916(18) 0.26644(16) 0.0397(9) Uani 1 1 d . . .
C82 C 0.1511(3) 0.3257(2) 0.2534(2) 0.0627(13) Uani 1 1 d . . .
H82A H 0.1434 0.3290 0.2114 0.094 Uiso 1 1 calc R . .
H82B H 0.1532 0.3708 0.2702 0.094 Uiso 1 1 calc R . .
H82C H 0.1044 0.3009 0.2704 0.094 Uiso 1 1 calc R . .
C83 C 0.3070(3) 0.3277(2) 0.2435(2) 0.0638(13) Uani 1 1 d . . .
H83A H 0.3582 0.3024 0.2511 0.096 Uiso 1 1 calc R . .
H83B H 0.3102 0.3713 0.2628 0.096 Uiso 1 1 calc R . .
H83C H 0.3007 0.3344 0.2016 0.096 Uiso 1 1 calc R . .
C84 C 0.2426(3) 0.28145(19) 0.33198(16) 0.0476(10) Uani 1 1 d . . .
H84A H 0.1930 0.2594 0.3480 0.071 Uiso 1 1 calc R . .
H84B H 0.2490 0.3257 0.3497 0.071 Uiso 1 1 calc R . .
H84C H 0.2920 0.2543 0.3403 0.071 Uiso 1 1 calc R . .

loop_
_atom_site_aniso_label
_atom_site_aniso_U_11
_atom_site_aniso_U_22
_atom_site_aniso_U_33
_atom_site_aniso_U_23
_atom_site_aniso_U_13
_atom_site_aniso_U_12
Ca 0.0312(4) 0.0358(4) 0.0276(4) 0.0008(3) -0.0021(3) -0.0017(3)
N1 0.0391(18) 0.0388(17) 0.0323(16) -0.0009(14) -0.0041(13) -0.0021(14)
N2 0.0425(18) 0.0343(17) 0.0344(18) 0.0044(14) -0.0005(14) 0.0024(14)
N3 0.0392(17) 0.0311(17) 0.0369(18) -0.0010(13) -0.0005(14) 0.0006(14)
N4 0.0370(18) 0.0354(17) 0.0314(17) 0.0008(13) 0.0002(14) 0.0016(14)
N5 0.0394(18) 0.0275(16) 0.0382(19) -0.0031(13) -0.0032(14) -0.0004(13)
N6 0.0411(19) 0.0346(18) 0.048(2) -0.0001(15) -0.0018(16) -0.0043(15)
N7 0.0286(15) 0.0441(18) 0.0267(15) -0.0012(13) -0.0006(13) -0.0023(14)
N8 0.0310(16) 0.0351(16) 0.0309(16) 0.0036(13) -0.0028(13) -0.0021(14)
B1 0.041(3) 0.037(2) 0.052(3) -0.006(2) -0.011(2) -0.001(2)
B2 0.040(2) 0.039(2) 0.037(2) -0.0045(19) 0.001(2) 0.002(2)
C1 0.034(2) 0.033(2) 0.032(2) 0.0010(16) -0.0023(16) -0.0019(15)
C2 0.073(3) 0.049(3) 0.027(2) 0.0083(18) -0.008(2) 0.008(2)
C3 0.062(3) 0.057(3) 0.030(2) -0.0029(19) -0.0051(19) 0.008(2)
C4 0.034(2) 0.033(2) 0.037(2) 0.0028(16) 0.0024(17) -0.0007(16)
C5 0.047(2) 0.036(2) 0.033(2) -0.0040(17) 0.0030(18) -0.0010(18)
C6 0.045(2) 0.035(2) 0.038(2) -0.0015(17) 0.0042(18) 0.0066(17)
C7 0.034(2) 0.031(2) 0.040(2) -0.0007(16) -0.0006(17) -0.0002(16)
C8 0.040(2) 0.039(2) 0.064(3) 0.003(2) -0.012(2) -0.0108(19)
C9 0.049(2) 0.039(2) 0.042(2) -0.0006(18) -0.014(2) -0.0044(19)
C10 0.0256(18) 0.036(2) 0.0331(19) -0.0005(16) -0.0020(16) 0.0034(16)
C11 0.045(2) 0.050(2) 0.0288(19) 0.0111(17) -0.0034(18) -0.010(2)
C12 0.044(2) 0.053(2) 0.0262(19) 0.0013(17) 0.0027(17) -0.009(2)
C21 0.052(2) 0.037(2) 0.037(2) 0.0000(17) -0.0099(18) 0.0013(18)
C22 0.062(3) 0.038(2) 0.042(2) -0.0069(18) -0.003(2) 0.001(2)
C23 0.057(3) 0.055(3) 0.066(3) -0.009(2) -0.017(2) 0.012(2)
C24 0.072(3) 0.040(2) 0.065(3) 0.012(2) -0.010(2) -0.007(2)
O 0.0322(14) 0.0683(19) 0.0317(14) 0.0060(12) -0.0028(11) -0.0078(13)
C31 0.041(3) 0.144(5) 0.043(3) 0.014(3) -0.013(2) -0.022(3)
C32 0.034(5) 0.095(8) 0.031(5) -0.004(6) 0.000(4) 0.005(6)
C32A 0.040(5) 0.056(6) 0.044(5) 0.002(5) -0.005(4) -0.013(5)
C33 0.050(3) 0.115(4) 0.043(3) 0.002(3) 0.004(2) -0.029(3)
C34 0.040(2) 0.066(3) 0.034(2) 0.0001(19) 0.0045(18) -0.003(2)
C41 0.038(2) 0.045(2) 0.038(2) 0.0042(18) -0.0035(18) 0.0016(18)
C42 0.050(3) 0.055(3) 0.054(3) 0.008(2) -0.006(2) 0.007(2)
C43 0.048(3) 0.067(3) 0.037(2) -0.006(2) -0.0080(19) 0.001(2)
C44 0.043(2) 0.057(3) 0.053(3) 0.001(2) -0.002(2) -0.002(2)
C61 0.051(3) 0.044(2) 0.057(3) 0.002(2) 0.017(2) -0.007(2)
C62 0.047(3) 0.074(3) 0.085(4) -0.015(3) 0.020(3) -0.013(2)
C63 0.096(4) 0.047(3) 0.064(3) 0.009(2) 0.022(3) -0.010(3)
C64 0.056(3) 0.064(3) 0.048(3) 0.007(2) 0.010(2) 0.000(2)
C81 0.044(2) 0.033(2) 0.043(2) 0.0057(17) 0.0029(19) 0.0020(18)
C82 0.069(3) 0.056(3) 0.063(3) 0.002(2) -0.006(2) 0.024(2)
C83 0.079(3) 0.051(3) 0.061(3) -0.007(2) 0.015(3) -0.017(2)
C84 0.063(3) 0.037(2) 0.042(2) -0.0059(18) -0.002(2) 0.001(2)

loop_
_atom_type_symbol
_atom_type_description
_atom_type_scat_dispersion_real
_atom_type_scat_dispersion_imag
_atom_type_scat_source
C C 0.0033 0.0016 'International Tables Vol C Tables 4.2.6.8 and 6.1.1.4'
H H 0.0000 0.0000 'International Tables Vol C Tables 4.2.6.8 and 6.1.1.4'
N N 0.0061 0.0033 'International Tables Vol C Tables 4.2.6.8 and 6.1.1.4'
O O 0.0106 0.0060 'International Tables Vol C Tables 4.2.6.8 and 6.1.1.4'
B B 0.0013 0.0007 'International Tables Vol C Tables 4.2.6.8 and 6.1.1.4'
Ca Ca 0.2262 0.3064 'International Tables Vol C Tables 4.2.6.8 and 6.1.1.4'

loop_
_geom_angle_atom_site_label_1
_geom_angle_atom_site_label_2
_geom_angle_atom_site_label_3
_geom_angle
O Ca C1 81.75(10)
O Ca C10 79.14(10)
C1 Ca C10 160.72(11)
O Ca C7 127.90(10)
C1 Ca C7 108.21(11)
C10 Ca C7 85.77(11)
O Ca C4 125.39(10)
C1 Ca C4 83.74(11)
C10 Ca C4 105.37(11)
C7 Ca C4 106.67(11)
C1 N1 C3 110.5(3)
C1 N1 B1 122.7(3)
C3 N1 B1 126.4(3)
C1 N2 C2 110.1(3)
C1 N2 C21 126.4(3)
C2 N2 C21 123.2(3)
C4 N3 C5 110.6(3)
C4 N3 B1 124.4(3)
C5 N3 B1 124.8(3)
C4 N4 C6 111.0(3)
C4 N4 C41 127.6(3)
C6 N4 C41 121.4(3)
C7 N5 C9 110.8(3)
C7 N5 B2 122.9(3)
C9 N5 B2 126.3(3)
C7 N6 C8 111.0(3)
C7 N6 C61 125.2(3)
C8 N6 C61 123.1(3)
C10 N7 C12 110.2(3)
C10 N7 B2 123.3(3)
C12 N7 B2 126.1(3)
C10 N8 C11 111.1(3)
C10 N8 C81 125.7(3)
C11 N8 C81 123.1(3)
N1 B1 N3 111.0(3)
N1 B1 H1A 109(2)
N3 B1 H1A 108(2)
N1 B1 H1B 106.7(18)
N3 B1 H1B 106.4(18)
H1A B1 H1B 116(3)
N7 B2 N5 111.2(3)
N7 B2 H2A 109.0(16)
N5 B2 H2A 106.9(16)
N7 B2 H2B 105.9(18)
N5 B2 H2B 111.0(19)
H2A B2 H2B 113(3)
N1 C1 N2 104.4(3)
N1 C1 Ca 113.3(2)
N2 C1 Ca 141.3(2)
C3 C2 N2 107.1(3)
C3 C2 H2 126.4
N2 C2 H2 126.4
C2 C3 N1 107.8(3)
C2 C3 H3 126.1
N1 C3 H3 126.1
N3 C4 N4 104.0(3)
N3 C4 Ca 111.5(2)
N4 C4 Ca 144.2(3)
C6 C5 N3 108.0(3)
C6 C5 H5 126.0
N3 C5 H5 126.0
C5 C6 N4 106.4(3)
C5 C6 H6 126.8
N4 C6 H6 126.8
N5 C7 N6 104.0(3)
N5 C7 Ca 106.9(2)
N6 C7 Ca 143.6(3)
C9 C8 N6 107.1(3)
C9 C8 H8 126.4
N6 C8 H8 126.4
C8 C9 N5 107.1(4)
C8 C9 H9 126.5
N5 C9 H9 126.5
N7 C10 N8 104.5(3)
N7 C10 Ca 109.7(2)
N8 C10 Ca 145.3(2)
C12 C11 N8 106.5(3)
C12 C11 H11 126.8
N8 C11 H11 126.8
C11 C12 N7 107.7(3)
C11 C12 H12 126.1
N7 C12 H12 126.1
N2 C21 C23 108.6(3)
N2 C21 C24 108.7(3)
C23 C21 C24 111.6(4)
N2 C21 C22 109.3(3)
C23 C21 C22 108.5(4)
C24 C21 C22 110.2(3)
C21 C22 H22A 109.5
C21 C22 H22B 109.5
H22A C22 H22B 109.5
C21 C22 H22C 109.5
H22A C22 H22C 109.5
H22B C22 H22C 109.5
C21 C23 H23A 109.5
C21 C23 H23B 109.5
H23A C23 H23B 109.5
C21 C23 H23C 109.5
H23A C23 H23C 109.5
H23B C23 H23C 109.5
C21 C24 H24A 109.5
C21 C24 H24B 109.5
H24A C24 H24B 109.5
C21 C24 H24C 109.5
H24A C24 H24C 109.5
H24B C24 H24C 109.5
C31 O C34 106.9(3)
C31 O Ca 125.4(2)
C34 O Ca 127.7(2)
C32 C31 O 112.2(5)
O C31 C32A 106.0(5)
C32 C31 H31A 109.2
O C31 H31A 109.2
C32A C31 H31A 77.7
C32 C31 H31B 109.2
O C31 H31B 109.2
C32A C31 H31B 139.7
H31A C31 H31B 107.9
C32 C31 H31C 74.4
O C31 H31C 110.5
C32A C31 H31C 110.5
H31A C31 H31C 134.8
C32 C31 H31D 132.5
O C31 H31D 110.5
C32A C31 H31D 110.5
H31B C31 H31D 74.5
H31C C31 H31D 108.7
C31 C32 C33 102.1(6)
C31 C32 H32A 111.3
C33 C32 H32A 111.3
C31 C32 H32B 111.3
C33 C32 H32B 111.3
H32A C32 H32B 109.2
C31 C32A C33 104.1(6)
C31 C32A H32C 110.9
C33 C32A H32C 110.9
C31 C32A H32D 110.9
C33 C32A H32D 110.9
H32C C32A H32D 109.0
C34 C33 C32A 104.9(5)
C34 C33 C32 100.5(5)
C34 C33 H33A 111.7
C32A C33 H33A 79.5
C32 C33 H33A 111.7
C34 C33 H33B 111.7
C32A C33 H33B 134.6
C32 C33 H33B 111.7
H33A C33 H33B 109.4
C34 C33 H33C 110.8
C32A C33 H33C 110.8
C32 C33 H33C 139.4
H33B C33 H33C 80.5
C34 C33 H33D 110.8
C32A C33 H33D 110.8
C32 C33 H33D 82.1
H33A C33 H33D 131.5
H33C C33 H33D 108.8
O C34 C33 106.1(3)
O C34 H34A 110.5
C33 C34 H34A 110.5
O C34 H34B 110.5
C33 C34 H34B 110.5
H34A C34 H34B 108.7
N4 C41 C44 108.4(3)
N4 C41 C42 108.8(3)
C44 C41 C42 110.7(3)
N4 C41 C43 109.7(3)
C44 C41 C43 110.0(3)
C42 C41 C43 109.2(3)
C41 C42 H42A 109.5
C41 C42 H42B 109.5
H42A C42 H42B 109.5
C41 C42 H42C 109.5
H42A C42 H42C 109.5
H42B C42 H42C 109.5
C41 C43 H43A 109.5
C41 C43 H43B 109.5
H43A C43 H43B 109.5
C41 C43 H43C 109.5
H43A C43 H43C 109.5
H43B C43 H43C 109.5
C41 C44 H44A 109.5
C41 C44 H44B 109.5
H44A C44 H44B 109.5
C41 C44 H44C 109.5
H44A C44 H44C 109.5
H44B C44 H44C 109.5
N6 C61 C62 109.4(4)
N6 C61 C64 109.8(3)
C62 C61 C64 110.0(4)
N6 C61 C63 107.5(3)
C62 C61 C63 110.4(4)
C64 C61 C63 109.7(4)
C61 C62 H62A 109.5
C61 C62 H62B 109.5
H62A C62 H62B 109.5
C61 C62 H62C 109.5
H62A C62 H62C 109.5
H62B C62 H62C 109.5
C61 C63 H63A 109.5
C61 C63 H63B 109.5
H63A C63 H63B 109.5
C61 C63 H63C 109.5
H63A C63 H63C 109.5
H63B C63 H63C 109.5
C61 C64 H64A 109.5
C61 C64 H64B 109.5
H64A C64 H64B 109.5
C61 C64 H64C 109.5
H64A C64 H64C 109.5
H64B C64 H64C 109.5
N8 C81 C83 109.8(3)
N8 C81 C82 108.3(3)
C83 C81 C82 111.2(3)
N8 C81 C84 109.8(3)
C83 C81 C84 108.4(4)
C82 C81 C84 109.4(3)
C81 C82 H82A 109.5
C81 C82 H82B 109.5
H82A C82 H82B 109.5
C81 C82 H82C 109.5
H82A C82 H82C 109.5
H82B C82 H82C 109.5
C81 C83 H83A 109.5
C81 C83 H83B 109.5
H83A C83 H83B 109.5
C81 C83 H83C 109.5
H83A C83 H83C 109.5
H83B C83 H83C 109.5
C81 C84 H84A 109.5
C81 C84 H84B 109.5
H84A C84 H84B 109.5
C81 C84 H84C 109.5
H84A C84 H84C 109.5
H84B C84 H84C 109.5

loop_
_geom_bond_atom_site_label_1
_geom_bond_atom_site_label_2
_geom_bond_distance
Ca O 2.467(3)
Ca C1 2.583(3)
Ca C10 2.607(3)
Ca C7 2.640(4)
Ca C4 2.646(4)
N1 C1 1.365(4)
N1 C3 1.382(5)
N1 B1 1.549(5)
N2 C1 1.378(4)
N2 C2 1.389(5)
N2 C21 1.485(5)
N3 C4 1.362(5)
N3 C5 1.372(5)
N3 B1 1.552(6)
N4 C4 1.365(5)
N4 C6 1.384(5)
N4 C41 1.482(5)
N5 C7 1.361(5)
N5 C9 1.385(5)
N5 B2 1.552(5)
N6 C7 1.369(5)
N6 C8 1.375(5)
N6 C61 1.493(5)
N7 C10 1.363(4)
N7 C12 1.381(4)
N7 B2 1.546(5)
N8 C10 1.366(4)
N8 C11 1.377(5)
N8 C81 1.485(5)
B1 H1A 1.07(4)
B1 H1B 1.17(4)
B2 H2A 1.19(3)
B2 H2B 1.11(4)
C2 C3 1.335(6)
C2 H2 0.9500
C3 H3 0.9500
C5 C6 1.335(5)
C5 H5 0.9500
C6 H6 0.9500
C8 C9 1.340(6)
C8 H8 0.9500
C9 H9 0.9500
C11 C12 1.348(5)
C11 H11 0.9500
C12 H12 0.9500
C21 C23 1.520(6)
C21 C24 1.522(6)
C21 C22 1.529(5)
C22 H22A 0.9800
C22 H22B 0.9800
C22 H22C 0.9800
C23 H23A 0.9800
C23 H23B 0.9800
C23 H23C 0.9800
C24 H24A 0.9800
C24 H24B 0.9800
C24 H24C 0.9800
O C31 1.427(5)
O C34 1.444(4)
C31 C32 1.379(10)
C31 C32A 1.432(10)
C31 H31A 0.9900
C31 H31B 0.9900
C31 H31C 0.9900
C31 H31D 0.9900
C32 C33 1.592(11)
C32 H32A 0.9900
C32 H32B 0.9900
C32A C33 1.504(11)
C32A H32C 0.9900
C32A H32D 0.9900
C33 C34 1.493(6)
C33 H33A 0.9900
C33 H33B 0.9900
C33 H33C 0.9900
C33 H33D 0.9900
C34 H34A 0.9900
C34 H34B 0.9900
C41 C44 1.526(5)
C41 C42 1.529(5)
C41 C43 1.532(5)
C42 H42A 0.9800
C42 H42B 0.9800
C42 H42C 0.9800
C43 H43A 0.9800
C43 H43B 0.9800
C43 H43C 0.9800
C44 H44A 0.9800
C44 H44B 0.9800
C44 H44C 0.9800
C61 C62 1.525(6)
C61 C64 1.529(6)
C61 C63 1.530(6)
C62 H62A 0.9800
C62 H62B 0.9800
C62 H62C 0.9800
C63 H63A 0.9800
C63 H63B 0.9800
C63 H63C 0.9800
C64 H64A 0.9800
C64 H64B 0.9800
C64 H64C 0.9800
C81 C83 1.515(6)
C81 C82 1.527(6)
C81 C84 1.527(5)
C82 H82A 0.9800
C82 H82B 0.9800
C82 H82C 0.9800
C83 H83A 0.9800
C83 H83B 0.9800
C83 H83C 0.9800
C84 H84A 0.9800
C84 H84B 0.9800
C84 H84C 0.9800
